data_7213100
loop_
_publ_author_name
'Avenoza, Alberto'
'Cativiela, Carlos'
'Fern\'andez-Recio, Miguel A.'
'Peregrina, Jes\'us M.'

_publ_section_title
;
 Synthesis of 1-amino-4-hydroxycyclohexane-1-carboxylic acids
;
_journal_issue 22
_journal_name_full 'Journal of the Chemical Society, Perkin Transactions 1'
_journal_page_first 3375
_journal_paper_doi 10.1039/a904132j
_journal_year 1999
_chemical_formula_sum 'C11 H19 N O6 S'
_chemical_formula_weight 293.33
_chemical_name_systematic
; 
 Methyl   1-Acetamido-t-4-methanesulfonyloxycyclohexane-r-1-carboxylate  
;
_space_group_IT_number 2
_symmetry_space_group_name_Hall '-P 1'
_symmetry_space_group_name_H-M 'P -1'
_atom_sites_solution_hydrogens geom
_atom_sites_solution_primary direct
_atom_sites_solution_secondary difmap
_audit_creation_method SHELXL-97
_cell_angle_alpha 86.079(5)
_cell_angle_beta 80.870(6)
_cell_angle_gamma 77.481(5)
_cell_formula_units_Z 4
_cell_length_a 5.9280(6)
_cell_length_b 13.6710(15)
_cell_length_c 18.592(2)
_cell_measurement_temperature 293(2)
_cell_measurement_theta_max 27.53
_cell_measurement_theta_min 1.86
_cell_volume 1451.4(3)
_computing_structure_refinement 'SHELXL-97 (Sheldrick, 1997)'
_computing_structure_solution 'SHELXS-97 (Sheldrick, 1990)'
_diffrn_ambient_temperature 293(2)
_diffrn_measured_fraction_theta_full 0.934
_diffrn_measured_fraction_theta_max 0.934
_diffrn_radiation_monochromator graphite
_diffrn_radiation_source 'fine-focus sealed tube'
_diffrn_radiation_type MoK\a
_diffrn_radiation_wavelength 0.71070
_diffrn_reflns_av_R_equivalents 0.0000
_diffrn_reflns_av_sigmaI/netI 0.1068
_diffrn_reflns_limit_h_max 7
_diffrn_reflns_limit_h_min 0
_diffrn_reflns_limit_k_max 17
_diffrn_reflns_limit_k_min -16
_diffrn_reflns_limit_l_max 24
_diffrn_reflns_limit_l_min -23
_diffrn_reflns_number 6240
_diffrn_reflns_theta_full 27.53
_diffrn_reflns_theta_max 27.53
_diffrn_reflns_theta_min 1.86
_exptl_absorpt_coefficient_mu 0.244
_exptl_crystal_density_diffrn 1.342
_exptl_crystal_density_method 'not measured'
_exptl_crystal_F_000 624
_exptl_crystal_size_max 0.18
_exptl_crystal_size_mid 0.07
_exptl_crystal_size_min 0.045
_refine_diff_density_max 0.292
_refine_diff_density_min -0.443
_refine_diff_density_rms 0.065
_refine_ls_extinction_method none
_refine_ls_goodness_of_fit_ref 1.026
_refine_ls_hydrogen_treatment mixed
_refine_ls_matrix_type full
_refine_ls_number_parameters 364
_refine_ls_number_reflns 6240
_refine_ls_number_restraints 0
_refine_ls_restrained_S_all 1.026
_refine_ls_R_factor_all 0.1310
_refine_ls_R_factor_gt 0.0765
_refine_ls_shift/su_max 0.000
_refine_ls_shift/su_mean 0.000
_refine_ls_structure_factor_coef Fsqd
_refine_ls_weighting_details 'calc w=1/[\s^2^(Fo^2^)+(0.1069P)^2^+0.3368P] where P=(Fo^2^+2Fc^2^)/3'
_refine_ls_weighting_scheme calc
_refine_ls_wR_factor_gt 0.1878
_refine_ls_wR_factor_ref 0.2281
_reflns_number_gt 3691
_reflns_number_total 6240
_reflns_threshold_expression >2sigma(I)
_cod_data_source_file 904132jsup1.cif
_cod_data_source_block 8
_cod_original_sg_symbol_H-M P-1
_cod_database_code 7213100

loop_
_symmetry_equiv_pos_as_xyz
'x, y, z'
'-x, -y, -z'

loop_
_atom_site_label
_atom_site_type_symbol
_atom_site_fract_x
_atom_site_fract_y
_atom_site_fract_z
_atom_site_U_iso_or_equiv
_atom_site_adp_type
_atom_site_occupancy
_atom_site_symmetry_multiplicity
_atom_site_calc_flag
_atom_site_refinement_flags
S1 S 0.37610(18) 0.37780(8) 0.06216(7) 0.0655(3) Uani 1 1 d .
S2 S 0.81601(18) 0.12222(8) 0.43785(7) 0.0659(3) Uani 1 1 d .
O3 O 0.0728(4) 0.64702(18) 0.38472(15) 0.0537(6) Uani 1 1 d .
O4 O 0.1054(4) -0.14701(18) 0.11494(15) 0.0553(6) Uani 1 1 d .
O5 O 0.7355(4) 0.2030(2) 0.37765(15) 0.0609(7) Uani 1 1 d .
O6 O 0.0004(4) -0.0831(2) 0.27172(15) 0.0645(7) Uani 1 1 d .
N7 N 0.2628(4) -0.0216(2) 0.19105(16) 0.0459(7) Uani 1 1 d .
H7 H 0.4243 -0.0212 0.1716 0.068(11) Uiso 1 1 d R
O8 O -0.2457(4) -0.0446(2) 0.12603(16) 0.0624(7) Uani 1 1 d .
O9 O 0.1901(4) 0.5832(2) 0.22808(15) 0.0644(7) Uani 1 1 d .
O10 O -0.1640(4) 0.5445(2) 0.37359(17) 0.0625(7) Uani 1 1 d .
N11 N 0.4329(4) 0.5215(2) 0.30900(15) 0.0456(7) Uani 1 1 d .
H11 H 0.5674 0.5267 0.3282 0.040(8) Uiso 1 1 d R
C12 C 0.3344(5) 0.4497(3) 0.43183(18) 0.0454(8) Uani 1 1 d .
H12A H 0.1793 0.4364 0.4660 0.046(9) Uiso 1 1 d R
H12B H 0.3688 0.5106 0.4435 0.045(9) Uiso 1 1 d R
O13 O 0.3161(4) 0.2974(2) 0.12240(15) 0.0619(7) Uani 1 1 d .
C14 C 0.3384(5) 0.1368(3) 0.0714(2) 0.0481(8) Uani 1 1 d .
H14A H 0.4261 0.1603 0.0197 0.076(12) Uiso 1 1 d R
H14B H 0.4735 0.1040 0.0972 0.061(11) Uiso 1 1 d R
C15 C 0.2165(6) 0.0497(3) 0.06798(18) 0.0464(8) Uani 1 1 d .
H15A H 0.0839 0.0643 0.0368 0.051(9) Uiso 1 1 d R
H15B H 0.3537 -0.0119 0.0548 0.060(10) Uiso 1 1 d R
O16 O 0.7027(6) 0.1554(2) 0.50865(17) 0.0940(10) Uani 1 1 d .
C17 C 0.0294(5) 0.5600(3) 0.37016(19) 0.0450(8) Uani 1 1 d .
C18 C 0.5475(5) 0.3639(3) 0.4279(2) 0.0481(8) Uani 1 1 d .
H18A H 0.6835 0.3978 0.4000 0.060(10) Uiso 1 1 d R
H18B H 0.5881 0.3335 0.4790 0.068(11) Uiso 1 1 d R
C19 C -0.0395(5) -0.0605(3) 0.12942(19) 0.0453(8) Uani 1 1 d .
C20 C 0.0915(5) 0.0206(2) 0.14280(18) 0.0408(7) Uani 1 1 d .
C21 C 0.0505(6) 0.1980(3) 0.1818(2) 0.0550(9) Uani 1 1 d .
H21A H 0.1786 0.1744 0.2195 0.077(12) Uiso 1 1 d R
H21B H -0.0632 0.2588 0.1983 0.065(11) Uiso 1 1 d R
C22 C 0.4308(6) 0.3025(3) 0.3180(2) 0.0547(9) Uani 1 1 d .
H22A H 0.3794 0.2403 0.3011 0.065(11) Uiso 1 1 d R
H22B H 0.5648 0.3332 0.2831 0.057(10) Uiso 1 1 d R
C23 C 0.2098(5) 0.3859(3) 0.3252(2) 0.0493(8) Uani 1 1 d .
H23A H 0.1671 0.4143 0.2711 0.070(11) Uiso 1 1 d R
H23B H 0.0727 0.3615 0.3636 0.036(8) Uiso 1 1 d R
C24 C 0.1755(6) 0.2252(3) 0.1079(2) 0.0482(8) Uani 1 1 d .
H24 H 0.0620 0.2625 0.0725 0.031(7) Uiso 1 1 d R
C25 C 0.5083(5) 0.2746(3) 0.3921(2) 0.0480(8) Uani 1 1 d .
H25 H 0.3768 0.2389 0.4206 0.031(7) Uiso 1 1 d R
C26 C 0.3828(6) 0.5731(3) 0.2473(2) 0.0515(9) Uani 1 1 d .
C27 C 0.2529(5) 0.4800(3) 0.35741(18) 0.0419(7) Uani 1 1 d .
O28 O 0.3671(7) 0.3445(2) -0.00864(17) 0.0952(11) Uani 1 1 d .
C29 C -0.0787(5) 0.1139(3) 0.1752(2) 0.0496(8) Uani 1 1 d .
H29A H -0.2038 0.1374 0.1400 0.045(9) Uiso 1 1 d R
H29B H -0.1536 0.0862 0.2325 0.091(14) Uiso 1 1 d R
C30 C 0.7106(8) 0.0198(3) 0.4179(3) 0.0766(12) Uani 1 1 d .
H30A H 0.5431 0.0347 0.4280 0.134(5) Uiso 1 1 calc R
H30B H 0.7713 -0.0374 0.4473 0.134(5) Uiso 1 1 calc R
H30C H 0.7592 0.0054 0.3673 0.134(5) Uiso 1 1 calc R
C31 C 0.2020(6) -0.0732(3) 0.2530(2) 0.0530(9) Uani 1 1 d .
O32 O 1.0626(5) 0.1001(3) 0.4229(3) 0.1055(13) Uani 1 1 d .
C33 C 0.3937(7) -0.1170(4) 0.2976(3) 0.0801(13) Uani 1 1 d .
H33A H 0.5382 -0.1014 0.2737 0.134(5) Uiso 1 1 calc R
H33B H 0.4097 -0.1884 0.3023 0.134(5) Uiso 1 1 calc R
H33C H 0.3553 -0.0890 0.3450 0.134(5) Uiso 1 1 calc R
C34 C -0.1220(7) 0.7304(3) 0.3968(3) 0.0744(12) Uani 1 1 d .
H34A H -0.0676 0.7886 0.4067 0.134(5) Uiso 1 1 calc R
H34B H -0.2310 0.7147 0.4376 0.134(5) Uiso 1 1 calc R
H34C H -0.1977 0.7436 0.3541 0.134(5) Uiso 1 1 calc R
C35 C 0.1487(8) 0.4807(3) 0.0820(3) 0.0752(12) Uani 1 1 d .
H35A H 0.0060 0.4660 0.0718 0.134(5) Uiso 1 1 calc R
H35B H 0.1821 0.5377 0.0525 0.134(5) Uiso 1 1 calc R
H35C H 0.1326 0.4952 0.1326 0.134(5) Uiso 1 1 calc R
C36 C 0.0055(8) -0.2311(3) 0.1024(3) 0.0751(12) Uani 1 1 d .
H36A H 0.1282 -0.2892 0.0925 0.134(5) Uiso 1 1 calc R
H36B H -0.0779 -0.2152 0.0614 0.134(5) Uiso 1 1 calc R
H36C H -0.1000 -0.2444 0.1449 0.134(5) Uiso 1 1 calc R
O37 O 0.5846(5) 0.4001(3) 0.0774(3) 0.1057(13) Uani 1 1 d .
C38 C 0.5751(7) 0.6163(4) 0.2023(3) 0.0817(14) Uani 1 1 d .
H38A H 0.7117 0.6008 0.2260 0.134(5) Uiso 1 1 calc R
H38B H 0.5249 0.6878 0.1972 0.134(5) Uiso 1 1 calc R
H38C H 0.6112 0.5880 0.1549 0.134(5) Uiso 1 1 calc R

loop_
_atom_site_aniso_label
_atom_site_aniso_U_11
_atom_site_aniso_U_22
_atom_site_aniso_U_33
_atom_site_aniso_U_23
_atom_site_aniso_U_13
_atom_site_aniso_U_12
S1 0.0769(7) 0.0562(6) 0.0647(7) -0.0057(5) 0.0028(5) -0.0253(5)
S2 0.0726(6) 0.0566(6) 0.0655(7) -0.0063(5) -0.0222(5) 0.0032(5)
O3 0.0533(13) 0.0470(13) 0.0601(17) -0.0096(12) -0.0080(11) -0.0071(11)
O4 0.0556(13) 0.0489(14) 0.0623(17) -0.0072(12) -0.0091(12) -0.0109(11)
O5 0.0640(14) 0.0598(15) 0.0482(16) -0.0037(13) -0.0025(12) 0.0069(12)
O6 0.0586(15) 0.088(2) 0.0469(17) 0.0065(15) -0.0002(12) -0.0230(14)
N7 0.0392(13) 0.0629(17) 0.0373(16) -0.0014(14) -0.0063(11) -0.0137(13)
O8 0.0435(12) 0.0694(17) 0.078(2) -0.0035(15) -0.0133(12) -0.0160(12)
O9 0.0633(15) 0.0823(19) 0.0487(17) 0.0039(14) -0.0159(12) -0.0140(14)
O10 0.0415(12) 0.0685(17) 0.079(2) -0.0008(15) -0.0106(12) -0.0135(12)
N11 0.0433(13) 0.0604(17) 0.0362(16) 0.0000(13) -0.0083(11) -0.0164(13)
C12 0.0496(17) 0.0503(18) 0.0384(19) -0.0057(15) -0.0115(14) -0.0100(15)
O13 0.0826(16) 0.0618(16) 0.0513(16) -0.0039(13) -0.0134(13) -0.0334(14)
C14 0.0460(17) 0.0513(19) 0.045(2) -0.0015(16) 0.0028(15) -0.0122(15)
C15 0.0495(17) 0.0532(19) 0.0362(19) -0.0047(15) 0.0000(14) -0.0142(15)
O16 0.153(3) 0.071(2) 0.0455(19) -0.0133(16) -0.0237(18) 0.0122(19)
C17 0.0431(16) 0.054(2) 0.0385(19) 0.0002(16) -0.0075(14) -0.0119(15)
C18 0.0515(17) 0.0509(19) 0.043(2) -0.0009(16) -0.0160(15) -0.0077(15)
C19 0.0421(16) 0.054(2) 0.041(2) 0.0015(16) -0.0049(14) -0.0135(15)
C20 0.0349(14) 0.0528(18) 0.0353(18) -0.0068(15) -0.0034(12) -0.0100(13)
C21 0.061(2) 0.056(2) 0.047(2) -0.0160(18) 0.0045(17) -0.0140(17)
C22 0.065(2) 0.059(2) 0.042(2) -0.0136(17) -0.0162(17) -0.0091(18)
C23 0.0508(17) 0.055(2) 0.046(2) -0.0086(17) -0.0148(15) -0.0122(16)
C24 0.0521(17) 0.0510(19) 0.045(2) -0.0078(16) -0.0068(15) -0.0167(15)
C25 0.0453(16) 0.0526(19) 0.045(2) -0.0073(16) -0.0057(14) -0.0058(15)
C26 0.0525(18) 0.065(2) 0.0357(19) -0.0063(17) -0.0014(15) -0.0107(17)
C27 0.0379(15) 0.0548(19) 0.0356(18) -0.0067(15) -0.0059(13) -0.0135(14)
O28 0.162(3) 0.074(2) 0.0471(19) -0.0160(17) 0.0162(19) -0.038(2)
C29 0.0447(16) 0.0527(19) 0.048(2) -0.0108(17) 0.0032(15) -0.0071(15)
C30 0.090(3) 0.066(3) 0.068(3) -0.017(2) 0.005(2) -0.012(2)
C31 0.061(2) 0.063(2) 0.037(2) -0.0046(17) -0.0109(16) -0.0125(18)
O32 0.0674(18) 0.094(2) 0.153(4) 0.015(3) -0.037(2) -0.0025(17)
C33 0.079(3) 0.107(4) 0.058(3) 0.012(3) -0.028(2) -0.019(3)
C34 0.075(2) 0.058(2) 0.080(3) -0.006(2) 0.000(2) 0.001(2)
C35 0.097(3) 0.066(3) 0.065(3) -0.012(2) -0.024(2) -0.012(2)
C36 0.099(3) 0.053(2) 0.082(3) -0.002(2) -0.027(3) -0.025(2)
O37 0.0764(19) 0.093(2) 0.155(4) 0.016(3) -0.015(2) -0.0419(19)
C38 0.081(3) 0.106(4) 0.058(3) 0.009(3) 0.008(2) -0.036(3)

loop_
_atom_type_symbol
_atom_type_description
_atom_type_scat_dispersion_real
_atom_type_scat_dispersion_imag
_atom_type_scat_source
C C 0.0033 0.0016 'International Tables Vol C Tables 4.2.6.8 and 6.1.1.4'
H H 0.0000 0.0000 'International Tables Vol C Tables 4.2.6.8 and 6.1.1.4'
N N 0.0061 0.0033 'International Tables Vol C Tables 4.2.6.8 and 6.1.1.4'
O O 0.0106 0.0060 'International Tables Vol C Tables 4.2.6.8 and 6.1.1.4'
S S 0.1246 0.1234 'International Tables Vol C Tables 4.2.6.8 and 6.1.1.4'

loop_
_geom_angle_atom_site_label_1
_geom_angle_atom_site_label_2
_geom_angle_atom_site_label_3
_geom_angle
O37 S1 O28 119.6(2)
O37 S1 O13 105.0(2)
O28 S1 O13 110.20(16)
O37 S1 C35 109.0(2)
O28 S1 C35 108.6(2)
O13 S1 C35 103.2(2)
O32 S2 O16 119.5(2)
O32 S2 O5 105.1(2)
O16 S2 O5 110.11(17)
O32 S2 C30 109.4(2)
O16 S2 C30 108.5(2)
O5 S2 C30 103.1(2)
C17 O3 C34 117.7(3)
C19 O4 C36 117.6(3)
C25 O5 S2 120.0(2)
C31 N7 C20 120.8(3)
C31 N7 H7 122.3
C20 N7 H7 115.9
C26 N11 C27 120.5(3)
C26 N11 H11 119.8
C27 N11 H11 117.6
C18 C12 C27 113.2(3)
C18 C12 H12A 116.2
C27 C12 H12A 103.5
C18 C12 H12B 112.0
C27 C12 H12B 100.2
H12A C12 H12B 110.3
C24 O13 S1 120.0(2)
C24 C14 C15 111.8(2)
C24 C14 H14A 110.1
C15 C14 H14A 115.0
C24 C14 H14B 115.7
C15 C14 H14B 101.7
H14A C14 H14B 102.0
C14 C15 C20 112.7(3)
C14 C15 H15A 114.8
C20 C15 H15A 102.4
C14 C15 H15B 104.3
C20 C15 H15B 104.7
H15A C15 H15B 117.7
O10 C17 O3 123.7(3)
O10 C17 C27 124.5(3)
O3 C17 C27 111.4(2)
C25 C18 C12 111.5(2)
C25 C18 H18A 115.5
C12 C18 H18A 102.9
C25 C18 H18B 102.5
C12 C18 H18B 114.4
H18A C18 H18B 110.6
O8 C19 O4 124.1(3)
O8 C19 C20 124.1(3)
O4 C19 C20 111.5(2)
N7 C20 C19 108.9(3)
N7 C20 C29 111.0(3)
C19 C20 C29 111.2(2)
N7 C20 C15 110.0(2)
C19 C20 C15 106.6(3)
C29 C20 C15 109.0(3)
C24 C21 C29 110.4(3)
C24 C21 H21A 109.1
C29 C21 H21A 110.4
C24 C21 H21B 106.4
C29 C21 H21B 109.5
H21A C21 H21B 111.0
C25 C22 C23 110.2(3)
C25 C22 H22A 107.2
C23 C22 H22A 105.1
C25 C22 H22B 108.8
C23 C22 H22B 106.3
H22A C22 H22B 119.0
C22 C23 C27 111.0(2)
C22 C23 H23A 110.7
C27 C23 H23A 102.1
C22 C23 H23B 109.6
C27 C23 H23B 105.7
H23A C23 H23B 117.3
O13 C24 C14 108.3(2)
O13 C24 C21 105.6(3)
C14 C24 C21 113.0(3)
O13 C24 H24 106.4
C14 C24 H24 109.9
C21 C24 H24 113.3
O5 C25 C18 108.0(2)
O5 C25 C22 105.5(3)
C18 C25 C22 112.0(3)
O5 C25 H25 111.3
C18 C25 H25 115.8
C22 C25 H25 103.7
O9 C26 N11 121.4(3)
O9 C26 C38 121.6(4)
N11 C26 C38 117.0(3)
N11 C27 C17 109.5(3)
N11 C27 C12 109.6(2)
C17 C27 C12 107.6(3)
N11 C27 C23 110.7(3)
C17 C27 C23 111.3(2)
C12 C27 C23 108.1(3)
C21 C29 C20 110.9(2)
C21 C29 H29A 110.1
C20 C29 H29A 107.3
C21 C29 H29B 110.3
C20 C29 H29B 104.0
H29A C29 H29B 114.2
S2 C30 H30A 109.5
S2 C30 H30B 109.5
H30A C30 H30B 109.5
S2 C30 H30C 109.5
H30A C30 H30C 109.5
H30B C30 H30C 109.5
O6 C31 N7 121.1(3)
O6 C31 C33 122.2(4)
N7 C31 C33 116.7(3)
C31 C33 H33A 109.5
C31 C33 H33B 109.5
H33A C33 H33B 109.5
C31 C33 H33C 109.5
H33A C33 H33C 109.5
H33B C33 H33C 109.5
O3 C34 H34A 109.5
O3 C34 H34B 109.5
H34A C34 H34B 109.5
O3 C34 H34C 109.5
H34A C34 H34C 109.5
H34B C34 H34C 109.5
S1 C35 H35A 109.5
S1 C35 H35B 109.5
H35A C35 H35B 109.5
S1 C35 H35C 109.5
H35A C35 H35C 109.5
H35B C35 H35C 109.5
O4 C36 H36A 109.5
O4 C36 H36B 109.5
H36A C36 H36B 109.5
O4 C36 H36C 109.5
H36A C36 H36C 109.5
H36B C36 H36C 109.5
C26 C38 H38A 109.5
C26 C38 H38B 109.5
H38A C38 H38B 109.5
C26 C38 H38C 109.5
H38A C38 H38C 109.5
H38B C38 H38C 109.5

loop_
_geom_bond_atom_site_label_1
_geom_bond_atom_site_label_2
_geom_bond_distance
S1 O37 1.410(3)
S1 O28 1.435(3)
S1 O13 1.570(3)
S1 C35 1.738(5)
S2 O32 1.413(3)
S2 O16 1.435(3)
S2 O5 1.572(3)
S2 C30 1.736(4)
O3 C17 1.324(4)
O3 C34 1.437(5)
O4 C19 1.319(4)
O4 C36 1.450(4)
O5 C25 1.481(4)
O6 C31 1.225(4)
N7 C31 1.349(5)
N7 C20 1.460(4)
N7 H7 0.9695
O8 C19 1.205(4)
O9 C26 1.227(4)
O10 C17 1.202(3)
N11 C26 1.345(5)
N11 C27 1.469(4)
N11 H11 0.9416
C12 C18 1.523(5)
C12 C27 1.538(5)
C12 H12A 1.0742
C12 H12B 0.9458
O13 C24 1.485(4)
C14 C24 1.500(5)
C14 C15 1.531(4)
C14 H14A 1.0812
C14 H14B 1.0047
C15 C20 1.539(4)
C15 H15A 1.0272
C15 H15B 1.0483
C17 C27 1.521(5)
C18 C25 1.506(5)
C18 H18A 1.0631
C18 H18B 1.0528
C19 C20 1.537(4)
C20 C29 1.538(4)
C21 C24 1.517(5)
C21 C29 1.534(5)
C21 H21A 1.0972
C21 H21B 0.9827
C22 C25 1.519(5)
C22 C23 1.533(5)
C22 H22A 1.0459
C22 H22B 1.0825
C23 C27 1.542(4)
C23 H23A 1.1006
C23 H23B 1.0874
C24 H24 1.0449
C25 H25 1.0607
C26 C38 1.507(5)
C29 H29A 1.0504
C29 H29B 1.1589
C30 H30A 0.9600
C30 H30B 0.9600
C30 H30C 0.9600
C31 C33 1.507(5)
C33 H33A 0.9600
C33 H33B 0.9600
C33 H33C 0.9600
C34 H34A 0.9600
C34 H34B 0.9600
C34 H34C 0.9600
C35 H35A 0.9600
C35 H35B 0.9600
C35 H35C 0.9600
C36 H36A 0.9600
C36 H36B 0.9600
C36 H36C 0.9600
C38 H38A 0.9600
C38 H38B 0.9600
C38 H38C 0.9600
